data_4125253
loop_
_publ_author_name
'Liu, Zhen'
'Derosa, Joseph'
'Engle, Keary M.'

_publ_section_title
;
 Palladium(II)-Catalyzed Regioselective syn-Hydroarylation of
 Disubstituted Alkynes Using a Removable Directing Group.
;
_journal_issue 39
_journal_name_full 'Journal of the American Chemical Society'
_journal_page_first 13076
_journal_page_last 13081
_journal_paper_doi 10.1021/jacs.6b08818
_journal_volume 138
_journal_year 2016
_chemical_formula_moiety 'C23 H22 N2 O'
_chemical_formula_sum 'C23 H22 N2 O'
_chemical_formula_weight 342.42
_space_group_crystal_system triclinic
_space_group_IT_number 2
_space_group_name_Hall '-P 1'
_space_group_name_H-M_alt 'P -1'
_symmetry_space_group_name_Hall '-P 1'
_symmetry_space_group_name_H-M 'P -1'
_atom_sites_solution_hydrogens geom
_atom_sites_solution_primary dual
_audit_creation_date 2016-02-22
_audit_creation_method
;
Olex2 1.2-beta
(compiled 2016.02.19 svn.r3266 for OlexSys, GUI svn.r5155)
;
_cell_angle_alpha 79.725(2)
_cell_angle_beta 84.919(2)
_cell_angle_gamma 89.558(2)
_cell_formula_units_Z 2
_cell_length_a 9.5297(5)
_cell_length_b 9.8101(7)
_cell_length_c 9.8488(6)
_cell_measurement_reflns_used 6367
_cell_measurement_temperature 100(2)
_cell_measurement_theta_max 26.310
_cell_measurement_theta_min 2.705
_cell_volume 902.38(10)
_computing_cell_refinement 'SAINT v8.34A (Bruker, 2013)'
_computing_data_collection 'APEX2 v2013.6-2 (Bruker, 2013)'
_computing_data_reduction 'SAINT v8.34A (Bruker, 2013)'
_computing_molecular_graphics 'Olex2 (Dolomanov et al., 2009)'
_computing_publication_material 'Olex2 (Dolomanov et al., 2009)'
_computing_structure_refinement 'XL (Sheldrick, 2008)'
_computing_structure_solution 'ShelXT (Sheldrick, 2008)'
_diffrn_ambient_temperature 100.0
_diffrn_detector 'Bruker APEX-II CCD'
_diffrn_detector_area_resol_mean 7.9
_diffrn_detector_type 'CCD Area Detector'
_diffrn_measured_fraction_theta_full 1.000
_diffrn_measured_fraction_theta_max 0.996
_diffrn_measurement_device 'Kappa Four-Circle Diffractometer'
_diffrn_measurement_device_type 'Bruker APEX II Ultra'
_diffrn_measurement_method '\f and \w scans'
_diffrn_radiation_monochromator 'Double Bounce Multilayer Mirrors'
_diffrn_radiation_probe x-ray
_diffrn_radiation_type MoK\a
_diffrn_radiation_wavelength 0.71073
_diffrn_reflns_av_R_equivalents 0.0619
_diffrn_reflns_av_unetI/netI 0.0442
_diffrn_reflns_Laue_measured_fraction_full 1.000
_diffrn_reflns_Laue_measured_fraction_max 0.996
_diffrn_reflns_limit_h_max 10
_diffrn_reflns_limit_h_min -11
_diffrn_reflns_limit_k_max 12
_diffrn_reflns_limit_k_min -12
_diffrn_reflns_limit_l_max 12
_diffrn_reflns_limit_l_min -12
_diffrn_reflns_number 21585
_diffrn_reflns_point_group_measured_fraction_full 1.000
_diffrn_reflns_point_group_measured_fraction_max 0.996
_diffrn_reflns_theta_full 25.242
_diffrn_reflns_theta_max 26.417
_diffrn_reflns_theta_min 2.110
_diffrn_source 'Micro Focus Rotating Anode'
_diffrn_source_type 'Bruker TXS'
_diffrn_standards_number 0
_exptl_absorpt_coefficient_mu 0.078
_exptl_absorpt_correction_T_max 0.2586
_exptl_absorpt_correction_T_min 0.2277
_exptl_absorpt_correction_type multi-scan
_exptl_absorpt_process_details
;
SADABS-2014/5 (Bruker,2014/5) was used for absorption correction.
wR2(int) was 0.1124 before and 0.0761 after correction.
The Ratio of minimum to maximum transmission is 0.8805.
The \l/2 correction factor is 0.00150.
;
_exptl_crystal_colour colourless
_exptl_crystal_colour_primary colourless
_exptl_crystal_density_diffrn 1.260
_exptl_crystal_description block
_exptl_crystal_F_000 364
_exptl_crystal_size_max 0.3
_exptl_crystal_size_mid 0.25
_exptl_crystal_size_min 0.22
_refine_diff_density_max 0.790
_refine_diff_density_min -0.331
_refine_diff_density_rms 0.053
_refine_ls_extinction_method none
_refine_ls_goodness_of_fit_ref 1.054
_refine_ls_hydrogen_treatment constr
_refine_ls_matrix_type full
_refine_ls_number_parameters 236
_refine_ls_number_reflns 3700
_refine_ls_number_restraints 0
_refine_ls_restrained_S_all 1.054
_refine_ls_R_factor_all 0.0627
_refine_ls_R_factor_gt 0.0514
_refine_ls_shift/su_max 0.000
_refine_ls_shift/su_mean 0.000
_refine_ls_structure_factor_coef Fsqd
_refine_ls_weighting_details 'w=1/[\s^2^(Fo^2^)+(0.0580P)^2^+0.5818P] where P=(Fo^2^+2Fc^2^)/3'
_refine_ls_weighting_scheme calc
_refine_ls_wR_factor_gt 0.1317
_refine_ls_wR_factor_ref 0.1410
_reflns_Friedel_coverage 0.000
_reflns_number_gt 3060
_reflns_number_total 3700
_reflns_threshold_expression 'I > 2\s(I)'
_cod_data_source_file ja6b08818_si_001.cif
_cod_data_source_block engle09
_cod_depositor_comments
;
The following automatic conversions were performed:

'_diffrn_radiation_probe' value 'X-ray' changed to 'x-ray' according
to
/usr/data/users/saulius/crontab/automatic-downloads/rss-feeds/ACS/lib/dictionaries/cif_core.dic
dictionary named 'cif_core.dic' version 2.4.2 from 2011-04-26.

Automatic conversion script
Id: cif_fix_values 4268 2015-11-12 08:31:59Z antanas 

 Adding full bibliography for 4125253.cif.
;
_cod_database_code 4125253
_shelx_space_group_comment
;
The symmetry employed for this shelxl refinement is uniquely defined
by the following loop, which should always be used as a source of
symmetry information in preference to the above space-group names.
They are only intended as comments.
;
_shelx_estimated_absorpt_t_max 0.983
_shelx_estimated_absorpt_t_min 0.977
_olex2_refinement_description
;
1. Fixed Uiso
 At 1.2 times of:
  All C(H) groups, All C(H,H) groups, All N(H) groups
 At 1.5 times of:
  All C(H,H,H) groups
2.a Secondary CH2 refined with riding coordinates:
 C8(H8A,H8B), C9(H9A,H9B)
2.b Aromatic/amide H refined with riding coordinates:
 N1(H1), C3(H3), C4(H4), C7(H7), C12(H12), C13(H13), C14(H14), C15(H15),
 C17(H17), C18(H18), C19(H19), C20(H20), C21(H21), C22(H22), C23(H23)
2.c Idealised Me refined as rotating group:
 C1(H1A,H1B,H1C)
;
_shelx_shelxl_version_number 2014/7
_olex2_submission_special_instructions 'No special instructions were received'

loop_
_space_group_symop_operation_xyz
'x, y, z'
'-x, -y, -z'

loop_
_atom_site_label
_atom_site_type_symbol
_atom_site_fract_x
_atom_site_fract_y
_atom_site_fract_z
_atom_site_U_iso_or_equiv
_atom_site_adp_type
_atom_site_occupancy
_atom_site_site_symmetry_order
_atom_site_calc_flag
_atom_site_refinement_flags_posn
O1 O 1.08877(14) 0.40349(14) -0.22462(15) 0.0362(4) Uani 1 1 d .
N1 N 1.02843(15) 0.20875(16) -0.07241(16) 0.0263(3) Uani 1 1 d .
H1 H 1.0588 0.1283 -0.0312 0.032 Uiso 1 1 calc R
N2 N 1.28372(16) 0.10045(15) -0.12166(16) 0.0265(3) Uani 1 1 d .
C1 C 0.92115(19) -0.01005(18) 0.70751(18) 0.0253(4) Uani 1 1 d .
H1A H 0.8634 -0.0137 0.7956 0.038 Uiso 1 1 calc GR
H1B H 1.0116 0.0349 0.7122 0.038 Uiso 1 1 calc GR
H1C H 0.9376 -0.1044 0.6901 0.038 Uiso 1 1 calc GR
C2 C 0.84552(17) 0.07133(17) 0.59193(16) 0.0194(3) Uani 1 1 d .
C3 C 0.88041(17) 0.20925(17) 0.53637(17) 0.0215(4) Uani 1 1 d .
H3 H 0.9514 0.2546 0.5743 0.026 Uiso 1 1 calc R
C4 C 0.81239(17) 0.28123(17) 0.42600(17) 0.0206(4) Uani 1 1 d .
H4 H 0.8387 0.3745 0.3886 0.025 Uiso 1 1 calc R
C5 C 0.70607(16) 0.21788(16) 0.36984(16) 0.0177(3) Uani 1 1 d .
C6 C 0.63657(16) 0.29268(16) 0.24786(17) 0.0181(3) Uani 1 1 d .
C7 C 0.70893(17) 0.33561(17) 0.12486(17) 0.0205(4) Uani 1 1 d .
H7 H 0.6587 0.3879 0.0544 0.025 Uiso 1 1 calc R
C8 C 0.86153(17) 0.30924(18) 0.08746(17) 0.0222(4) Uani 1 1 d .
H8A H 0.9001 0.2472 0.1658 0.027 Uiso 1 1 calc R
H8B H 0.9146 0.3979 0.0709 0.027 Uiso 1 1 calc R
C9 C 0.88141(17) 0.24339(19) -0.04125(19) 0.0257(4) Uani 1 1 d .
H9A H 0.8230 0.1582 -0.0271 0.031 Uiso 1 1 calc R
H9B H 0.8490 0.3083 -0.1210 0.031 Uiso 1 1 calc R
C10 C 1.11901(18) 0.29071(17) -0.15872(18) 0.0237(4) Uani 1 1 d .
C11 C 1.26711(17) 0.23450(18) -0.16994(17) 0.0214(4) Uani 1 1 d .
C12 C 1.4128(2) 0.0505(2) -0.1349(2) 0.0305(4) Uani 1 1 d .
H12 H 1.4259 -0.0457 -0.1035 0.037 Uiso 1 1 calc R
C13 C 1.52944(19) 0.1302(2) -0.19168(19) 0.0307(4) Uani 1 1 d .
H13 H 1.6199 0.0892 -0.1982 0.037 Uiso 1 1 calc R
C14 C 0.73771(17) 0.00946(17) 0.53668(17) 0.0214(4) Uani 1 1 d .
H14 H 0.7118 -0.0840 0.5735 0.026 Uiso 1 1 calc R
C15 C 0.66779(17) 0.08191(17) 0.42907(17) 0.0214(4) Uani 1 1 d .
H15 H 0.5928 0.0384 0.3952 0.026 Uiso 1 1 calc R
C16 C 0.48357(16) 0.32395(16) 0.26888(17) 0.0181(3) Uani 1 1 d .
C17 C 0.39528(17) 0.33207(17) 0.16176(17) 0.0224(4) Uani 1 1 d .
H17 H 0.4315 0.3108 0.0750 0.027 Uiso 1 1 calc R
C18 C 0.25593(18) 0.37059(19) 0.18010(19) 0.0265(4) Uani 1 1 d .
H18 H 0.1978 0.3766 0.1057 0.032 Uiso 1 1 calc R
C19 C 0.20040(18) 0.40055(18) 0.30655(19) 0.0267(4) Uani 1 1 d .
H19 H 0.1050 0.4283 0.3184 0.032 Uiso 1 1 calc R
C20 C 0.28503(18) 0.38971(18) 0.41516(18) 0.0242(4) Uani 1 1 d .
H20 H 0.2473 0.4086 0.5024 0.029 Uiso 1 1 calc R
C21 C 0.42528(17) 0.35114(17) 0.39666(17) 0.0212(4) Uani 1 1 d .
H21 H 0.4824 0.3432 0.4720 0.025 Uiso 1 1 calc R
C22 C 1.3777(2) 0.32415(19) -0.22930(18) 0.0272(4) Uani 1 1 d .
H22 H 1.3611 0.4194 -0.2623 0.033 Uiso 1 1 calc R
C23 C 1.51331(19) 0.2699(2) -0.23882(18) 0.0291(4) Uani 1 1 d .
H23 H 1.5920 0.3274 -0.2766 0.035 Uiso 1 1 calc R

loop_
_atom_site_aniso_label
_atom_site_aniso_U_11
_atom_site_aniso_U_22
_atom_site_aniso_U_33
_atom_site_aniso_U_23
_atom_site_aniso_U_13
_atom_site_aniso_U_12
O1 0.0281(7) 0.0301(7) 0.0468(9) 0.0040(6) -0.0058(6) 0.0050(5)
N1 0.0188(7) 0.0294(8) 0.0308(8) -0.0082(6) 0.0022(6) 0.0014(6)
N2 0.0258(8) 0.0279(8) 0.0263(8) -0.0065(6) -0.0024(6) 0.0006(6)
C1 0.0264(9) 0.0284(9) 0.0212(9) -0.0038(7) -0.0044(7) 0.0069(7)
C2 0.0183(8) 0.0237(8) 0.0160(8) -0.0042(6) 0.0005(6) 0.0064(6)
C3 0.0182(8) 0.0241(8) 0.0228(9) -0.0050(7) -0.0036(7) 0.0010(6)
C4 0.0191(8) 0.0202(8) 0.0222(8) -0.0032(6) -0.0006(6) 0.0013(6)
C5 0.0151(7) 0.0211(8) 0.0163(8) -0.0037(6) 0.0018(6) 0.0037(6)
C6 0.0165(8) 0.0191(8) 0.0193(8) -0.0045(6) -0.0022(6) 0.0027(6)
C7 0.0176(8) 0.0231(8) 0.0197(8) -0.0015(6) -0.0016(6) 0.0038(6)
C8 0.0168(8) 0.0281(9) 0.0205(8) -0.0018(7) -0.0001(6) 0.0030(6)
C9 0.0160(8) 0.0338(10) 0.0285(9) -0.0105(8) 0.0015(7) 0.0011(7)
C10 0.0255(9) 0.0240(9) 0.0233(9) -0.0068(7) -0.0053(7) -0.0001(7)
C11 0.0188(8) 0.0312(9) 0.0162(8) -0.0090(7) -0.0023(6) 0.0025(7)
C12 0.0322(10) 0.0281(9) 0.0327(10) -0.0095(8) -0.0021(8) 0.0048(8)
C13 0.0219(9) 0.0450(11) 0.0264(10) -0.0104(8) -0.0014(7) 0.0100(8)
C14 0.0232(8) 0.0197(8) 0.0198(8) -0.0007(6) -0.0002(6) -0.0013(6)
C15 0.0184(8) 0.0245(8) 0.0209(8) -0.0032(7) -0.0010(6) -0.0030(6)
C16 0.0169(8) 0.0170(8) 0.0193(8) -0.0007(6) -0.0010(6) 0.0019(6)
C17 0.0203(8) 0.0271(9) 0.0186(8) -0.0015(7) -0.0007(6) 0.0009(7)
C18 0.0186(8) 0.0325(9) 0.0265(9) 0.0029(7) -0.0074(7) 0.0001(7)
C19 0.0154(8) 0.0267(9) 0.0344(10) 0.0027(7) 0.0014(7) 0.0041(7)
C20 0.0219(9) 0.0246(9) 0.0245(9) -0.0025(7) 0.0038(7) 0.0034(7)
C21 0.0196(8) 0.0237(8) 0.0200(8) -0.0027(7) -0.0024(6) 0.0019(6)
C22 0.0345(10) 0.0257(9) 0.0217(9) -0.0024(7) -0.0069(7) 0.0016(7)
C23 0.0216(9) 0.0451(11) 0.0190(9) -0.0023(8) 0.0012(7) -0.0085(8)

loop_
_atom_type_symbol
_atom_type_description
_atom_type_scat_dispersion_real
_atom_type_scat_dispersion_imag
_atom_type_scat_source
C C 0.0033 0.0016 'International Tables Vol C Tables 4.2.6.8 and 6.1.1.4'
H H 0.0000 0.0000 'International Tables Vol C Tables 4.2.6.8 and 6.1.1.4'
N N 0.0061 0.0033 'International Tables Vol C Tables 4.2.6.8 and 6.1.1.4'
O O 0.0106 0.0060 'International Tables Vol C Tables 4.2.6.8 and 6.1.1.4'

loop_
_geom_angle_atom_site_label_1
_geom_angle_atom_site_label_2
_geom_angle_atom_site_label_3
_geom_angle
C9 N1 H1 117.9
C10 N1 H1 117.9
C10 N1 C9 124.11(15)
C12 N2 C11 117.13(15)
H1A C1 H1B 109.5
H1A C1 H1C 109.5
H1B C1 H1C 109.5
C2 C1 H1A 109.5
C2 C1 H1B 109.5
C2 C1 H1C 109.5
C3 C2 C1 121.77(15)
C14 C2 C1 120.21(15)
C14 C2 C3 118.03(15)
C2 C3 H3 119.6
C4 C3 C2 120.82(15)
C4 C3 H3 119.6
C3 C4 H4 119.6
C3 C4 C5 120.79(15)
C5 C4 H4 119.6
C4 C5 C6 121.05(14)
C15 C5 C4 118.21(15)
C15 C5 C6 120.73(14)
C7 C6 C5 121.86(14)
C7 C6 C16 120.42(14)
C16 C6 C5 117.67(13)
C6 C7 H7 116.8
C6 C7 C8 126.41(15)
C8 C7 H7 116.8
C7 C8 H8A 109.3
C7 C8 H8B 109.3
C7 C8 C9 111.45(14)
H8A C8 H8B 108.0
C9 C8 H8A 109.3
C9 C8 H8B 109.3
N1 C9 C8 111.62(14)
N1 C9 H9A 109.3
N1 C9 H9B 109.3
C8 C9 H9A 109.3
C8 C9 H9B 109.3
H9A C9 H9B 108.0
O1 C10 N1 124.13(17)
O1 C10 C11 121.48(16)
N1 C10 C11 114.39(15)
N2 C11 C10 117.15(15)
N2 C11 C22 123.70(16)
C22 C11 C10 119.15(16)
N2 C12 H12 118.1
N2 C12 C13 123.76(18)
C13 C12 H12 118.1
C12 C13 H13 120.3
C23 C13 C12 119.32(17)
C23 C13 H13 120.3
C2 C14 H14 119.4
C15 C14 C2 121.19(15)
C15 C14 H14 119.4
C5 C15 H15 119.6
C14 C15 C5 120.89(15)
C14 C15 H15 119.6
C17 C16 C6 121.71(14)
C17 C16 C21 117.91(15)
C21 C16 C6 120.34(14)
C16 C17 H17 119.5
C18 C17 C16 121.00(16)
C18 C17 H17 119.5
C17 C18 H18 119.8
C17 C18 C19 120.42(16)
C19 C18 H18 119.8
C18 C19 H19 120.2
C20 C19 C18 119.53(16)
C20 C19 H19 120.2
C19 C20 H20 120.0
C19 C20 C21 120.05(16)
C21 C20 H20 120.0
C16 C21 H21 119.5
C20 C21 C16 121.05(16)
C20 C21 H21 119.5
C11 C22 H22 120.9
C11 C22 C23 118.11(16)
C23 C22 H22 120.9
C13 C23 C22 117.94(16)
C13 C23 H23 121.0
C22 C23 H23 121.0

loop_
_geom_bond_atom_site_label_1
_geom_bond_atom_site_label_2
_geom_bond_distance
O1 C10 1.225(2)
N1 H1 0.8800
N1 C9 1.458(2)
N1 C10 1.323(2)
N2 C11 1.330(2)
N2 C12 1.325(2)
C1 H1A 0.9800
C1 H1B 0.9800
C1 H1C 0.9800
C1 C2 1.505(2)
C2 C3 1.397(2)
C2 C14 1.395(2)
C3 H3 0.9500
C3 C4 1.394(2)
C4 H4 0.9500
C4 C5 1.397(2)
C5 C6 1.496(2)
C5 C15 1.395(2)
C6 C7 1.340(2)
C6 C16 1.492(2)
C7 H7 0.9500
C7 C8 1.500(2)
C8 H8A 0.9900
C8 H8B 0.9900
C8 C9 1.519(2)
C9 H9A 0.9900
C9 H9B 0.9900
C10 C11 1.513(2)
C11 C22 1.395(2)
C12 H12 0.9500
C12 C13 1.381(3)
C13 H13 0.9500
C13 C23 1.378(3)
C14 H14 0.9500
C14 C15 1.386(2)
C15 H15 0.9500
C16 C17 1.398(2)
C16 C21 1.399(2)
C17 H17 0.9500
C17 C18 1.383(2)
C18 H18 0.9500
C18 C19 1.389(3)
C19 H19 0.9500
C19 C20 1.385(3)
C20 H20 0.9500
C20 C21 1.392(2)
C21 H21 0.9500
C22 H22 0.9500
C22 C23 1.396(3)
C23 H23 0.9500

loop_
_geom_torsion_atom_site_label_1
_geom_torsion_atom_site_label_2
_geom_torsion_atom_site_label_3
_geom_torsion_atom_site_label_4
_geom_torsion
O1 C10 C11 N2 -164.70(16)
O1 C10 C11 C22 15.3(2)
N1 C10 C11 N2 15.8(2)
N1 C10 C11 C22 -164.22(16)
N2 C11 C22 C23 0.2(3)
N2 C12 C13 C23 -0.4(3)
C1 C2 C3 C4 177.69(15)
C1 C2 C14 C15 -179.20(15)
C2 C3 C4 C5 1.1(3)
C2 C14 C15 C5 2.0(3)
C3 C2 C14 C15 0.5(2)
C3 C4 C5 C6 -177.59(15)
C3 C4 C5 C15 1.4(2)
C4 C5 C6 C7 62.0(2)
C4 C5 C6 C16 -115.38(17)
C4 C5 C15 C14 -2.9(2)
C5 C6 C7 C8 4.2(3)
C5 C6 C16 C17 -149.93(15)
C5 C6 C16 C21 32.4(2)
C6 C5 C15 C14 176.09(15)
C6 C7 C8 C9 126.01(18)
C6 C16 C17 C18 -175.46(15)
C6 C16 C21 C20 175.58(15)
C7 C6 C16 C17 32.6(2)
C7 C6 C16 C21 -145.02(16)
C7 C8 C9 N1 -176.03(14)
C9 N1 C10 O1 -1.8(3)
C9 N1 C10 C11 177.75(14)
C10 N1 C9 C8 -94.0(2)
C10 C11 C22 C23 -179.86(15)
C11 N2 C12 C13 1.9(3)
C11 C22 C23 C13 1.4(3)
C12 N2 C11 C10 178.23(15)
C12 N2 C11 C22 -1.8(2)
C12 C13 C23 C22 -1.3(3)
C14 C2 C3 C4 -2.0(2)
C15 C5 C6 C7 -116.92(18)
C15 C5 C6 C16 65.7(2)
C16 C6 C7 C8 -178.46(15)
C16 C17 C18 C19 -0.7(3)
C17 C16 C21 C20 -2.2(2)
C17 C18 C19 C20 -0.9(3)
C18 C19 C20 C21 1.0(3)
C19 C20 C21 C16 0.6(2)
C21 C16 C17 C18 2.2(2)
